data_4033317
loop_
_publ_author_name
'Levitre, Guillaume'
'Dumoulin, Audrey'
'Retailleau, Pascal'
'Panossian, Armen'
'Leroux, Fr\'ed\'eric R'
'Masson, G\'eraldine'

_publ_section_title
;
 Asymmetric \a-Sulfonyl- and \a-Phosphoryl-Oxylation of Ketones by a
 Chiral Hypervalent Iodine(III).
;
_journal_issue 22
_journal_name_full 'The Journal of organic chemistry'
_journal_page_first 11877
_journal_page_last 11883
_journal_paper_doi 10.1021/acs.joc.7b01597
_journal_volume 82
_journal_year 2017
_chemical_formula_moiety 'C16 H16 Cl I O S'
_chemical_formula_sum 'C16 H16 Cl I O S'
_chemical_formula_weight 418.70
_space_group_crystal_system orthorhombic
_space_group_IT_number 19
_space_group_name_Hall 'P 2ac 2ab'
_space_group_name_H-M_alt 'P 21 21 21'
_symmetry_space_group_name_Hall 'P 2ac 2ab'
_symmetry_space_group_name_H-M 'P 21 21 21'
_atom_sites_solution_hydrogens geom
_atom_sites_solution_primary dual
_atom_sites_solution_secondary difmap
_audit_creation_date 2017-06-23
_audit_creation_method SHELXL-2016/6
_cell_angle_alpha 90
_cell_angle_beta 90
_cell_angle_gamma 90
_cell_formula_units_Z 4
_cell_length_a 7.6895(4)
_cell_length_b 12.8374(5)
_cell_length_c 17.1516(6)
_cell_measurement_reflns_used 6032
_cell_measurement_temperature 293(2)
_cell_measurement_theta_max 27.5650
_cell_measurement_theta_min 3.9770
_cell_volume 1693.09(12)
_computing_cell_refinement 'CrysAlisPro 1.171.39.7b (Rigaku OD, 2015)'
_computing_data_collection 'CrysAlisPro 1.171.39.7b (Rigaku OD, 2015)'
_computing_data_reduction 'CrysAlisPro 1.171.39.7b (Rigaku OD, 2015)'
_computing_structure_refinement 'ShelXL (Sheldrick, 2015)'
_computing_structure_solution 'ShelXT (Sheldrick, 2015)'
_diffrn_ambient_temperature 293(2)
_diffrn_detector 'HPAD Dectris PILATUS 3R 200 K'
_diffrn_measured_fraction_theta_full 0.993
_diffrn_measured_fraction_theta_max 0.889
_diffrn_measurement_details
;
List of Runs (angles in degrees, time in seconds):

  # Type    Start    End  Width  t~exp~   \w     \q     \k     \f   Frames
--------------------------------------------------------------------------
  1  \w     13.00  58.00   0.50    4.00    --    6.60  19.00-150.00   90
  2  \w     13.00  58.00   0.50    4.00    --    6.60  19.00-150.00   90
  3  \w    -15.00  11.00   0.50    4.00    --    6.60  38.00-180.00   52
  4  \w    -41.00  86.00   0.50    4.00    --    6.60  38.00 -60.00  254
;
_diffrn_measurement_device 'four-circle diffractometer'
_diffrn_measurement_device_type 'Rigaku XtaLAB Pro: Kappa single'
_diffrn_measurement_method '\w scans'
_diffrn_radiation_monochromator 'confocal Max-Flux multilayer optic'
_diffrn_radiation_probe x-ray
_diffrn_radiation_type MoK\a
_diffrn_radiation_wavelength 0.71073
_diffrn_reflns_av_R_equivalents 0.0274
_diffrn_reflns_av_unetI/netI 0.0296
_diffrn_reflns_Laue_measured_fraction_full 0.993
_diffrn_reflns_Laue_measured_fraction_max 0.889
_diffrn_reflns_limit_h_max 10
_diffrn_reflns_limit_h_min -8
_diffrn_reflns_limit_k_max 16
_diffrn_reflns_limit_k_min -17
_diffrn_reflns_limit_l_max 19
_diffrn_reflns_limit_l_min -22
_diffrn_reflns_number 11923
_diffrn_reflns_point_group_measured_fraction_full 0.988
_diffrn_reflns_point_group_measured_fraction_max 0.845
_diffrn_reflns_theta_full 25.242
_diffrn_reflns_theta_max 28.867
_diffrn_reflns_theta_min 3.559
_diffrn_source 'microfocus sealed X-ray tube'
_diffrn_source_type 'Rigaku mm003 (Mo) X-ray Source'
_exptl_absorpt_coefficient_mu 2.166
_exptl_absorpt_correction_T_max 1.00000
_exptl_absorpt_correction_T_min 0.62326
_exptl_absorpt_correction_type multi-scan
_exptl_absorpt_process_details
;
CrysAlisPro 1.171.39.7b (Rigaku Oxford Diffraction, 2015)
Empirical absorption correction using spherical harmonics,
 implemented in SCALE3 ABSPACK scaling algorithm.
;
_exptl_crystal_colour colourless
_exptl_crystal_density_diffrn 1.643
_exptl_crystal_description parallelepiped
_exptl_crystal_F_000 824
_exptl_crystal_size_max 0.25
_exptl_crystal_size_mid 0.1
_exptl_crystal_size_min 0.1
_refine_diff_density_max 0.324
_refine_diff_density_min -0.389
_refine_diff_density_rms 0.056
_refine_ls_abs_structure_details
;
 Flack x determined using 1192 quotients [(I+)-(I-)]/[(I+)+(I-)]
 (Parsons, Flack and Wagner, Acta Cryst. B69 (2013) 249-259).
;
_refine_ls_abs_structure_Flack -0.002(12)
_refine_ls_extinction_coef 0.0026(5)
_refine_ls_extinction_expression Fc^*^=kFc[1+0.001xFc^2^\l^3^/sin(2\q)]^-1/4^
_refine_ls_extinction_method 'SHELXL-2016/6 (Sheldrick 2016)'
_refine_ls_goodness_of_fit_ref 1.068
_refine_ls_hydrogen_treatment constr
_refine_ls_matrix_type full
_refine_ls_number_parameters 185
_refine_ls_number_reflns 3754
_refine_ls_number_restraints 0
_refine_ls_restrained_S_all 1.068
_refine_ls_R_factor_all 0.0337
_refine_ls_R_factor_gt 0.0265
_refine_ls_shift/su_max 0.001
_refine_ls_shift/su_mean 0.000
_refine_ls_structure_factor_coef Fsqd
_refine_ls_weighting_details 'w=1/[\s^2^(Fo^2^)+(0.0267P)^2^] where P=(Fo^2^+2Fc^2^)/3'
_refine_ls_weighting_scheme calc
_refine_ls_wR_factor_gt 0.0549
_refine_ls_wR_factor_ref 0.0571
_reflns_Friedel_coverage 0.666
_reflns_Friedel_fraction_full 0.981
_reflns_Friedel_fraction_max 0.788
_reflns_number_gt 3265
_reflns_number_total 3756
_reflns_threshold_expression 'I > 2\s(I)'
_cod_data_source_file jo7b01597_si_002.cif
_cod_data_source_block exp_1
_cod_database_code 4033317
_shelx_shelxl_version_number 2016/6
_shelx_space_group_comment
;
The symmetry employed for this shelxl refinement is uniquely defined
by the following loop, which should always be used as a source of
symmetry information in preference to the above space-group names.
They are only intended as comments.
;

loop_
_space_group_symop_operation_xyz
'x, y, z'
'-x+1/2, -y, z+1/2'
'-x, y+1/2, -z+1/2'
'x+1/2, -y+1/2, -z'

loop_
_atom_site_label
_atom_site_type_symbol
_atom_site_fract_x
_atom_site_fract_y
_atom_site_fract_z
_atom_site_U_iso_or_equiv
_atom_site_adp_type
_atom_site_occupancy
_atom_site_site_symmetry_order
_atom_site_calc_flag
_atom_site_refinement_flags_posn
_atom_site_refinement_flags_adp
I11 I 0.11882(4) 0.34325(2) 0.47052(2) 0.06152(13) Uani 1 1 d . .
Cl1 Cl 0.24327(19) 0.70370(9) 0.50400(7) 0.0740(4) Uani 1 1 d . .
S7 S 0.30494(13) 0.33751(7) 0.66931(5) 0.0423(2) Uani 1 1 d . .
O8 O 0.1624(5) 0.2791(2) 0.70975(17) 0.0674(9) Uani 1 1 d . .
C1 C 0.2698(5) 0.5260(2) 0.59025(19) 0.0346(7) Uani 1 1 d . .
C1' C 0.3996(4) 0.4915(2) 0.53130(19) 0.0357(7) Uani 1 1 d . .
C2 C 0.2182(5) 0.4670(3) 0.6544(2) 0.0374(8) Uani 1 1 d . .
C2' C 0.3617(5) 0.4173(2) 0.47405(18) 0.0381(7) Uani 1 1 d . .
C3 C 0.0887(5) 0.5003(3) 0.7042(2) 0.0536(10) Uani 1 1 d . .
H3 H 0.053354 0.457419 0.744961 0.064 Uiso 1 1 calc R U
C3' C 0.4821(6) 0.3908(3) 0.4175(2) 0.0514(10) Uani 1 1 d . .
H3' H 0.454722 0.341611 0.379604 0.062 Uiso 1 1 calc R U
C4 C 0.0116(6) 0.5957(4) 0.6944(3) 0.0619(12) Uani 1 1 d . .
H4 H -0.073097 0.618420 0.729152 0.074 Uiso 1 1 calc R U
C4' C 0.6435(7) 0.4382(3) 0.4180(3) 0.0639(13) Uani 1 1 d . .
H4' H 0.725329 0.420498 0.380307 0.077 Uiso 1 1 calc R U
C5 C 0.0606(5) 0.6573(3) 0.6328(3) 0.0560(10) Uani 1 1 d . .
H5 H 0.008776 0.721994 0.625244 0.067 Uiso 1 1 calc R U
C5' C 0.6838(6) 0.5110(3) 0.4734(3) 0.0644(12) Uani 1 1 d . .
H5' H 0.792986 0.542129 0.473906 0.077 Uiso 1 1 calc R U
C6 C 0.1870(5) 0.6227(3) 0.5823(2) 0.0454(9) Uani 1 1 d . .
C6' C 0.5626(5) 0.5375(3) 0.5279(3) 0.0512(10) Uani 1 1 d . .
H6' H 0.590398 0.588571 0.564334 0.061 Uiso 1 1 calc R U
C9 C 0.4720(6) 0.3610(3) 0.7454(2) 0.0553(11) Uani 1 1 d . .
C10A C 0.3939(10) 0.4147(5) 0.8164(3) 0.0883(17) Uani 1 1 d . .
H10D H 0.360621 0.484496 0.802786 0.132 Uiso 1 1 calc R U
H10E H 0.478371 0.416812 0.857568 0.132 Uiso 1 1 calc R U
H10F H 0.293318 0.376820 0.833586 0.132 Uiso 1 1 calc R U
C10B C 0.5280(10) 0.2499(5) 0.7664(4) 0.104(2) Uani 1 1 d . .
H10G H 0.433995 0.214832 0.792289 0.157 Uiso 1 1 calc R U
H10H H 0.627093 0.252473 0.800405 0.157 Uiso 1 1 calc R U
H10I H 0.557935 0.212722 0.719735 0.157 Uiso 1 1 calc R U
C10C C 0.6181(8) 0.4221(5) 0.7095(4) 0.0947(18) Uani 1 1 d . .
H10A H 0.659623 0.386388 0.663919 0.142 Uiso 1 1 calc R U
H10B H 0.711135 0.428849 0.746447 0.142 Uiso 1 1 calc R U
H10C H 0.576962 0.489982 0.695046 0.142 Uiso 1 1 calc R U

loop_
_atom_site_aniso_label
_atom_site_aniso_U_11
_atom_site_aniso_U_22
_atom_site_aniso_U_33
_atom_site_aniso_U_23
_atom_site_aniso_U_13
_atom_site_aniso_U_12
I11 0.0667(2) 0.06665(18) 0.05122(16) -0.00414(14) -0.01138(15) -0.02138(15)
Cl1 0.0983(9) 0.0460(5) 0.0776(7) 0.0203(5) 0.0062(7) 0.0190(6)
S7 0.0585(6) 0.0319(4) 0.0365(4) 0.0015(4) -0.0004(4) -0.0070(4)
O8 0.084(2) 0.0577(17) 0.0609(16) 0.0123(14) -0.0009(17) -0.0299(16)
C1 0.0329(19) 0.0298(16) 0.0411(17) -0.0077(14) 0.0016(16) -0.0015(13)
C1' 0.0392(18) 0.0279(14) 0.0401(16) 0.0061(14) 0.0067(19) 0.0005(13)
C2 0.036(2) 0.0356(17) 0.0405(18) -0.0036(15) 0.0023(17) -0.0045(14)
C2' 0.049(2) 0.0316(15) 0.0337(15) 0.0049(14) 0.002(2) 0.0040(14)
C3 0.043(2) 0.065(3) 0.053(2) -0.0077(19) 0.013(2) 0.0012(19)
C3' 0.073(3) 0.0438(19) 0.0376(18) 0.0009(17) 0.005(2) 0.014(2)
C4 0.045(3) 0.073(3) 0.068(3) -0.021(2) 0.013(2) 0.009(2)
C4' 0.064(3) 0.061(3) 0.067(3) 0.002(2) 0.034(3) 0.015(2)
C5 0.051(2) 0.045(2) 0.072(3) -0.017(2) -0.007(2) 0.019(2)
C5' 0.053(2) 0.060(2) 0.080(3) -0.002(3) 0.025(3) -0.006(2)
C6 0.051(2) 0.0359(19) 0.050(2) -0.0028(16) -0.0082(19) 0.0059(16)
C6' 0.053(2) 0.0389(18) 0.062(2) -0.008(2) 0.015(2) -0.0093(16)
C9 0.065(3) 0.056(2) 0.0454(19) 0.0007(18) -0.013(2) -0.002(2)
C10A 0.107(5) 0.106(4) 0.052(3) -0.026(3) -0.023(3) 0.000(4)
C10B 0.143(6) 0.084(4) 0.086(4) 0.014(3) -0.043(4) 0.032(4)
C10C 0.062(3) 0.128(5) 0.094(4) 0.020(3) -0.026(4) -0.023(4)

loop_
_atom_type_symbol
_atom_type_description
_atom_type_scat_dispersion_real
_atom_type_scat_dispersion_imag
_atom_type_scat_source
C C 0.0033 0.0016 'International Tables Vol C Tables 4.2.6.8 and 6.1.1.4'
H H 0.0000 0.0000 'International Tables Vol C Tables 4.2.6.8 and 6.1.1.4'
Cl Cl 0.1484 0.1585 'International Tables Vol C Tables 4.2.6.8 and 6.1.1.4'
I I -0.4742 1.8119 'International Tables Vol C Tables 4.2.6.8 and 6.1.1.4'
O O 0.0106 0.0060 'International Tables Vol C Tables 4.2.6.8 and 6.1.1.4'
S S 0.1246 0.1234 'International Tables Vol C Tables 4.2.6.8 and 6.1.1.4'

loop_
_geom_angle_atom_site_label_1
_geom_angle_atom_site_label_2
_geom_angle_atom_site_label_3
_geom_angle
O8 S7 C2 104.81(19)
O8 S7 C9 105.20(18)
C2 S7 C9 101.87(18)
C2 C1 C6 115.4(3)
C2 C1 C1' 124.4(3)
C6 C1 C1' 120.2(3)
C6' C1' C2' 116.7(3)
C6' C1' C1 120.5(3)
C2' C1' C1 122.7(3)
C3 C2 C1 121.8(3)
C3 C2 S7 117.5(3)
C1 C2 S7 120.4(3)
C3' C2' C1' 121.4(3)
C3' C2' I11 117.7(3)
C1' C2' I11 121.0(2)
C4 C3 C2 120.8(4)
C4 C3 H3 119.6
C2 C3 H3 119.6
C4' C3' C2' 119.2(4)
C4' C3' H3' 120.4
C2' C3' H3' 120.4
C3 C4 C5 119.4(4)
C3 C4 H4 120.3
C5 C4 H4 120.3
C5' C4' C3' 120.5(4)
C5' C4' H4' 119.7
C3' C4' H4' 119.7
C4 C5 C6 119.5(4)
C4 C5 H5 120.3
C6 C5 H5 120.3
C6' C5' C4' 119.5(4)
C6' C5' H5' 120.3
C4' C5' H5' 120.3
C5 C6 C1 123.1(4)
C5 C6 Cl1 117.7(3)
C1 C6 Cl1 119.2(3)
C5' C6' C1' 122.7(4)
C5' C6' H6' 118.7
C1' C6' H6' 118.7
C10C C9 C10A 112.7(4)
C10C C9 C10B 111.9(5)
C10A C9 C10B 110.1(4)
C10C C9 S7 108.3(3)
C10A C9 S7 111.2(4)
C10B C9 S7 102.1(3)
C9 C10A H10D 109.5
C9 C10A H10E 109.5
H10D C10A H10E 109.5
C9 C10A H10F 109.5
H10D C10A H10F 109.5
H10E C10A H10F 109.5
C9 C10B H10G 109.5
C9 C10B H10H 109.5
H10G C10B H10H 109.5
C9 C10B H10I 109.5
H10G C10B H10I 109.5
H10H C10B H10I 109.5
C9 C10C H10A 109.5
C9 C10C H10B 109.5
H10A C10C H10B 109.5
C9 C10C H10C 109.5
H10A C10C H10C 109.5
H10B C10C H10C 109.5

loop_
_geom_bond_atom_site_label_1
_geom_bond_atom_site_label_2
_geom_bond_distance
I11 C2' 2.096(4)
Cl1 C6 1.753(4)
S7 O8 1.498(3)
S7 C2 1.810(4)
S7 C9 1.856(4)
C1 C2 1.393(5)
C1 C6 1.401(5)
C1 C1' 1.488(5)
C1' C6' 1.387(5)
C1' C2' 1.399(4)
C2 C3 1.380(5)
C2' C3' 1.383(5)
C3 C4 1.371(6)
C3 H3 0.9300
C3' C4' 1.382(7)
C3' H3' 0.9300
C4 C5 1.373(6)
C4 H4 0.9300
C4' C5' 1.369(7)
C4' H4' 0.9300
C5 C6 1.376(6)
C5 H5 0.9300
C5' C6' 1.363(6)
C5' H5' 0.9300
C6' H6' 0.9300
C9 C10C 1.502(7)
C9 C10A 1.524(7)
C9 C10B 1.533(7)
C10A H10D 0.9600
C10A H10E 0.9600
C10A H10F 0.9600
C10B H10G 0.9600
C10B H10H 0.9600
C10B H10I 0.9600
C10C H10A 0.9600
C10C H10B 0.9600
C10C H10C 0.9600
